data_1576645
loop_
_publ_author_name
'Bandaru, Rohith Phaneendra'
'Gaonkar, Asmita Dileep'
'Vankayala, Kiran'
'Tripuramallu, Bharat Kumar'

_publ_section_title
;
 Molecular engineering of polyoxometalate--porphyrin ion-pair hybrids:
 crystallographic insight and visible-light driven photocatalytic
 oxidative coupling of amines
;
_journal_issue 7
_journal_name_full 'Catalysis Science &amp; Technology'
_journal_page_first 2276
_journal_page_last 2281
_journal_paper_doi 10.1039/D6CY00008H
_journal_volume 16
_journal_year 2026
_chemical_formula_moiety '2(Mo6 O19), C44 H38 N8, 4(C3 H7 N O)'
_chemical_formula_sum 'C56 H66 Mo12 N12 O42'
_chemical_formula_weight 2730.48
_space_group_crystal_system triclinic
_space_group_IT_number 2
_space_group_name_Hall '-P 1'
_space_group_name_H-M_alt 'P -1'
_atom_sites_solution_hydrogens geom
_atom_sites_solution_primary iterative
_audit_creation_date 2025-07-23
_audit_creation_method
;
Olex2 1.5
(compiled 2023.08.24 svn.re1ec1418 for OlexSys, GUI svn.r6817)
;
_audit_update_record
;
2025-10-30 deposited with the CCDC.	2026-02-11 downloaded from the CCDC.
;
_cell_angle_alpha 83.4680(10)
_cell_angle_beta 72.0640(10)
_cell_angle_gamma 69.9960(10)
_cell_formula_units_Z 1
_cell_length_a 11.4946(3)
_cell_length_b 11.7114(3)
_cell_length_c 17.2449(4)
_cell_measurement_reflns_used 9861
_cell_measurement_temperature 296.15
_cell_measurement_theta_max 28.36
_cell_measurement_theta_min 2.86
_cell_volume 2075.31(9)
_computing_cell_refinement 'SAINT v8.34A (Bruker, 2013)'
_computing_data_reduction 'SAINT v8.34A (Bruker, 2013)'
_computing_molecular_graphics 'Olex2 1.5 (Dolomanov et al., 2009)'
_computing_publication_material 'Olex2 1.5 (Dolomanov et al., 2009)'
_computing_structure_refinement 'XL  (Sheldrick, 2008)'
_computing_structure_solution 'olex2.solve 1.5 (Bourhis et al., 2015)'
_diffrn_ambient_temperature 296.15
_diffrn_measured_fraction_theta_full 0.999
_diffrn_measured_fraction_theta_max 0.994
_diffrn_measurement_device_type 'Bruker APEX-II CCD'
_diffrn_measurement_method '\f and \w scans'
_diffrn_radiation_type MoK\a
_diffrn_radiation_wavelength 0.71073
_diffrn_reflns_av_R_equivalents 0.0191
_diffrn_reflns_av_unetI/netI 0.0191
_diffrn_reflns_Laue_measured_fraction_full 0.999
_diffrn_reflns_Laue_measured_fraction_max 0.994
_diffrn_reflns_limit_h_max 14
_diffrn_reflns_limit_h_min -15
_diffrn_reflns_limit_k_max 15
_diffrn_reflns_limit_k_min -15
_diffrn_reflns_limit_l_max 23
_diffrn_reflns_limit_l_min -23
_diffrn_reflns_number 38481
_diffrn_reflns_point_group_measured_fraction_full 0.999
_diffrn_reflns_point_group_measured_fraction_max 0.994
_diffrn_reflns_theta_full 25.242
_diffrn_reflns_theta_max 28.365
_diffrn_reflns_theta_min 1.851
_diffrn_source_current 0.6
_diffrn_source_power 0.03
_diffrn_source_voltage 50.0
_diffrn_standards_number 0
_exptl_absorpt_coefficient_mu 1.845
_exptl_absorpt_correction_T_max 0.7457
_exptl_absorpt_correction_T_min 0.6923
_exptl_absorpt_correction_type empirical
_exptl_absorpt_process_details
;
SADABS-2014/5 (Bruker,2014/5) was used for absorption correction.
wR2(int) was 0.0659 before and 0.0329 after correction.
The Ratio of minimum to maximum transmission is 0.9284.
The \l/2 correction factor is 0.00150.
;
_exptl_crystal_density_diffrn 2.185
_exptl_crystal_description block
_exptl_crystal_F_000 1326
_exptl_crystal_size_max 0.28
_exptl_crystal_size_mid 0.24
_exptl_crystal_size_min 0.15
_refine_diff_density_max 2.641
_refine_diff_density_min -1.002
_refine_diff_density_rms 0.107
_refine_ls_extinction_method none
_refine_ls_goodness_of_fit_ref 1.030
_refine_ls_hydrogen_treatment constr
_refine_ls_matrix_type full
_refine_ls_number_parameters 554
_refine_ls_number_reflns 10351
_refine_ls_number_restraints 0
_refine_ls_restrained_S_all 1.030
_refine_ls_R_factor_all 0.0300
_refine_ls_R_factor_gt 0.0269
_refine_ls_shift/su_max 0.002
_refine_ls_shift/su_mean 0.000
_refine_ls_structure_factor_coef Fsqd
_refine_ls_weighting_details 'w=1/[\s^2^(Fo^2^)+(0.0235P)^2^+6.4996P] where P=(Fo^2^+2Fc^2^)/3'
_refine_ls_weighting_scheme calc
_refine_ls_wR_factor_gt 0.0636
_refine_ls_wR_factor_ref 0.0653
_reflns_Friedel_coverage 0.000
_reflns_number_gt 9481
_reflns_number_total 10351
_reflns_threshold_expression 'I > 2\s(I)'
_cod_data_source_file d6cy00008h2.cif
_cod_data_source_block mo_bkt13_0m_a
_cod_depositor_comments 'Adding full bibliography for 1576645.cif.'
_cod_database_code 1576645
_shelxl_version_number 2014-3
_shelx_space_group_comment
;
The symmetry employed for this shelxl refinement is uniquely defined
by the following loop, which should always be used as a source of
symmetry information in preference to the above space-group names.
They are only intended as comments.
;
_olex2_refinement_description
;
1. Fixed Uiso
 At 1.2 times of:
  All C(H) groups, All N(H) groups
 At 1.5 times of:
  All C(H,H,H) groups
2.a Aromatic/amide H refined with riding coordinates:
 N3(H3), C6(H6), C14(H14), C13(H13), C5(H5), C2(H2), C3(H3A), C10(H10), C9(H9),
  C18(H18), C21(H21), C20(H20), C19(H19), C01I(H01I), C01S(H01S)
2.b Idealised Me refined as rotating group:
 C1(H1A,H1B,H1C), C01L(H01A,H01B,H01C), C22(H22A,H22B,H22C), C01N(H01D,H01E,
 H01F), C01O(H01G,H01H,H01J), C01Q(H01K,H01L,H01M)
;
_smtbx_masks_void_probe_radius 1.2
_smtbx_masks_void_truncation_radius 1.2
_olex2_submission_special_instructions 'No special instructions were received'

loop_
_space_group_symop_operation_xyz
'x, y, z'
'-x, -y, -z'

loop_
_atom_site_label
_atom_site_type_symbol
_atom_site_fract_x
_atom_site_fract_y
_atom_site_fract_z
_atom_site_U_iso_or_equiv
_atom_site_adp_type
_atom_site_occupancy
_atom_site_site_symmetry_order
_atom_site_calc_flag
_atom_site_refinement_flags_posn
_atom_site_refinement_flags_adp
_atom_site_refinement_flags_occupancy
_atom_site_disorder_assembly
_atom_site_disorder_group
Mo01 Mo 1.02805(2) 0.79719(2) 0.53318(2) 0.01570(5) Uani 1 1 d . . . . .
Mo02 Mo 1.20387(2) 0.94582(2) 0.40471(2) 0.01506(5) Uani 1 1 d . . . . .
Mo03 Mo 0.62052(2) 0.62447(2) 0.93312(2) 0.01747(6) Uani 1 1 d . . . . .
Mo04 Mo 0.90750(2) 0.98572(2) 0.40205(2) 0.01727(5) Uani 1 1 d . . . . .
Mo05 Mo 0.55017(2) 0.40232(2) 0.87904(2) 0.01749(5) Uani 1 1 d . . . . .
Mo06 Mo 0.31774(2) 0.63978(2) 0.97224(2) 0.01823(6) Uani 1 1 d . . . . .
O19 O 1.19452(18) 0.79578(17) 0.45029(12) 0.0164(4) Uani 1 1 d . . . . .
O11 O 0.76434(19) 1.01949(18) 0.49722(13) 0.0191(4) Uani 1 1 d . . . . .
O14 O 1.0916(2) 0.94735(18) 0.34292(12) 0.0187(4) Uani 1 1 d . . . . .
O18 O 1.0000 1.0000 0.5000 0.0112(5) Uani 1 2 d S . P . .
O15 O 0.9611(2) 0.81878(18) 0.44348(13) 0.0194(4) Uani 1 1 d . . . . .
O4 O 0.3932(2) 0.52334(19) 0.88047(13) 0.0221(4) Uani 1 1 d . . . . .
O13 O 0.8968(2) 1.15042(18) 0.39522(12) 0.0199(4) Uani 1 1 d . . . . .
O1 O 0.3036(2) 0.68429(19) 1.07599(13) 0.0214(4) Uani 1 1 d . . . . .
O6 O 0.4585(2) 0.31007(18) 0.95739(13) 0.0204(4) Uani 1 1 d . . . . .
O3 O 0.4425(2) 0.71143(18) 0.92160(13) 0.0215(4) Uani 1 1 d . . . . .
O5 O 0.5000 0.5000 1.0000 0.0131(5) Uani 1 2 d S . P . .
O16 O 0.8660(2) 0.87315(17) 0.60349(13) 0.0200(4) Uani 1 1 d . . . . .
O9 O 0.6353(2) 0.52524(19) 0.84803(12) 0.0209(4) Uani 1 1 d . . . . .
O7 O 0.7414(2) 0.4996(2) 0.97054(13) 0.0230(4) Uani 1 1 d . . . . .
N3 N 0.6260(2) 0.8307(2) 0.45741(13) 0.0127(4) Uani 1 1 d . . . . .
H3 H 0.5686 0.8981 0.4771 0.015 Uiso 1 1 calc R U . . .
O17 O 1.0573(2) 0.64807(19) 0.55623(15) 0.0275(5) Uani 1 1 d . . . . .
O20 O 1.3497(2) 0.91064(19) 0.33505(13) 0.0234(4) Uani 1 1 d . . . . .
O8 O 0.5944(2) 0.3276(2) 0.79153(13) 0.0272(5) Uani 1 1 d . . . . .
O10 O 0.7012(2) 0.7206(2) 0.88478(14) 0.0278(5) Uani 1 1 d . . . . .
N2 N 0.5025(2) 0.93805(19) 0.61603(13) 0.0122(4) Uani 1 1 d . . . . .
N1 N 0.8633(2) 0.4242(2) 0.70307(14) 0.0169(5) Uani 1 1 d . . . . .
O2 O 0.1818(2) 0.7331(2) 0.95192(15) 0.0296(5) Uani 1 1 d . . . . .
O12 O 0.8484(2) 0.9719(2) 0.32700(14) 0.0281(5) Uani 1 1 d . . . . .
O21 O 0.9298(2) 0.4780(2) 0.19032(17) 0.0352(6) Uani 1 1 d . . . . .
N4 N 0.8523(2) 0.7227(2) 0.07699(15) 0.0199(5) Uani 1 1 d . . . . .
N5 N 0.8649(3) 0.3110(3) 0.22244(17) 0.0289(6) Uani 1 1 d . . . . .
C12 C 0.6843(2) 0.7355(2) 0.50074(16) 0.0129(5) Uani 1 1 d . . . . .
C11 C 0.4277(2) 1.0027(2) 0.68514(16) 0.0135(5) Uani 1 1 d . . . . .
C7 C 0.6600(3) 0.7320(2) 0.58561(16) 0.0128(5) Uani 1 1 d . . . . .
C15 C 0.6754(2) 0.7996(2) 0.37717(16) 0.0124(5) Uani 1 1 d . . . . .
C4 C 0.7335(2) 0.6225(2) 0.62455(15) 0.0126(5) Uani 1 1 d . . . . .
C6 C 0.8679(3) 0.5350(3) 0.71280(16) 0.0162(5) Uani 1 1 d . . . . .
H6 H 0.9147 0.5439 0.7458 0.019 Uiso 1 1 calc R U . . .
C14 C 0.7674(3) 0.6778(2) 0.36945(17) 0.0154(5) Uani 1 1 d . . . . .
H14 H 0.8127 0.6343 0.3215 0.019 Uiso 1 1 calc R U . . .
C8 C 0.5708(2) 0.8253(2) 0.63878(15) 0.0129(5) Uani 1 1 d . . . . .
C13 C 0.7750(3) 0.6392(2) 0.44538(16) 0.0151(5) Uani 1 1 d . . . . .
H13 H 0.8282 0.5651 0.4593 0.018 Uiso 1 1 calc R U . . .
C16 C 0.6505(2) 0.8761(2) 0.31114(15) 0.0129(5) Uani 1 1 d . . . . .
C17 C 0.7199(3) 0.8242(2) 0.22805(16) 0.0140(5) Uani 1 1 d . . . . .
C5 C 0.8039(3) 0.6346(2) 0.67432(16) 0.0145(5) Uani 1 1 d . . . . .
H5 H 0.8074 0.7107 0.6815 0.017 Uiso 1 1 calc R U . . .
C2 C 0.7980(3) 0.4087(2) 0.65509(17) 0.0191(6) Uani 1 1 d . . . . .
H2 H 0.7965 0.3314 0.6489 0.023 Uiso 1 1 calc R U . . .
C3 C 0.7332(3) 0.5058(2) 0.61484(17) 0.0170(5) Uani 1 1 d . . . . .
H3A H 0.6890 0.4938 0.5811 0.020 Uiso 1 1 calc R U . . .
C10 C 0.4468(3) 0.9255(3) 0.75480(16) 0.0173(5) Uani 1 1 d . . . . .
H10 H 0.4066 0.9468 0.8093 0.021 Uiso 1 1 calc R U . . .
C9 C 0.5337(3) 0.8171(3) 0.72658(16) 0.0171(5) Uani 1 1 d . . . . .
H9 H 0.5639 0.7498 0.7579 0.021 Uiso 1 1 calc R U . . .
C18 C 0.8243(3) 0.8574(3) 0.17786(17) 0.0184(5) Uani 1 1 d . . . . .
H18 H 0.8500 0.9147 0.1953 0.022 Uiso 1 1 calc R U . . .
N6 N 0.2641(4) 0.9724(3) 1.0918(3) 0.0496(10) Uani 1 1 d . . . . .
C21 C 0.6829(3) 0.7400(3) 0.19887(17) 0.0198(6) Uani 1 1 d . . . . .
H21 H 0.6123 0.7175 0.2304 0.024 Uiso 1 1 calc R U . . .
C20 C 0.7513(3) 0.6903(3) 0.12309(18) 0.0213(6) Uani 1 1 d . . . . .
H20 H 0.7270 0.6336 0.1037 0.026 Uiso 1 1 calc R U . . .
C19 C 0.8891(3) 0.8054(3) 0.10277(18) 0.0210(6) Uani 1 1 d . . . . .
H19 H 0.9589 0.8275 0.0694 0.025 Uiso 1 1 calc R U . . .
C01I C 0.8456(3) 0.4286(3) 0.2127(2) 0.0310(7) Uani 1 1 d . . . . .
H01I H 0.7601 0.4794 0.2238 0.037 Uiso 1 1 calc R U . . .
C1 C 0.9284(3) 0.3190(3) 0.7480(2) 0.0267(7) Uani 1 1 d . . . . .
H1A H 1.0016 0.2651 0.7103 0.040 Uiso 1 1 calc R U . . .
H1B H 0.8690 0.2765 0.7761 0.040 Uiso 1 1 calc R U . . .
H1C H 0.9570 0.3469 0.7868 0.040 Uiso 1 1 calc R U . . .
O22 O 0.0761(4) 0.9431(4) 1.1037(3) 0.0937(16) Uani 1 1 d . . . . .
C01L C 0.7571(5) 0.2635(4) 0.2476(3) 0.0487(11) Uani 1 1 d . . . . .
H01A H 0.7546 0.2233 0.2994 0.073 Uiso 1 1 calc R U . . .
H01B H 0.7679 0.2068 0.2078 0.073 Uiso 1 1 calc R U . . .
H01C H 0.6777 0.3293 0.2520 0.073 Uiso 1 1 calc R U . . .
C22 C 0.9259(4) 0.6660(4) -0.0035(2) 0.0416(9) Uani 1 1 d . . . . .
H22A H 1.0118 0.6176 -0.0026 0.062 Uiso 1 1 calc R U . . .
H22B H 0.9301 0.7282 -0.0446 0.062 Uiso 1 1 calc R U . . .
H22C H 0.8835 0.6153 -0.0155 0.062 Uiso 1 1 calc R U . . .
C01N C 0.9934(4) 0.2243(4) 0.2067(3) 0.0511(12) Uani 1 1 d . . . . .
H01D H 1.0557 0.2659 0.1854 0.077 Uiso 1 1 calc R U . . .
H01E H 1.0050 0.1661 0.1678 0.077 Uiso 1 1 calc R U . . .
H01F H 1.0052 0.1832 0.2566 0.077 Uiso 1 1 calc R U . . .
C01O C 0.3184(6) 0.9956(4) 1.0089(3) 0.0699(17) Uani 1 1 d . . . . .
H01G H 0.3354 1.0713 1.0036 0.105 Uiso 1 1 calc R U . . .
H01H H 0.2590 1.0002 0.9790 0.105 Uiso 1 1 calc R U . . .
H01J H 0.3978 0.9312 0.9877 0.105 Uiso 1 1 calc R U . . .
C01Q C 0.3410(9) 0.9675(5) 1.1449(3) 0.102(3) Uani 1 1 d . . . . .
H01K H 0.4219 0.9031 1.1281 0.153 Uiso 1 1 calc R U . . .
H01L H 0.2955 0.9527 1.1999 0.153 Uiso 1 1 calc R U . . .
H01M H 0.3567 1.0435 1.1420 0.153 Uiso 1 1 calc R U . . .
C01S C 0.1587(7) 0.9441(6) 1.1311(5) 0.0847(19) Uiso 1 1 d . . . . .
H01S H 0.1483 0.9228 1.1858 0.102 Uiso 1 1 calc R U . . .

loop_
_atom_site_aniso_label
_atom_site_aniso_U_11
_atom_site_aniso_U_22
_atom_site_aniso_U_33
_atom_site_aniso_U_23
_atom_site_aniso_U_13
_atom_site_aniso_U_12
Mo01 0.01758(12) 0.00945(10) 0.01766(12) 0.00035(8) -0.00142(9) -0.00479(8)
Mo02 0.01174(11) 0.01462(10) 0.01689(11) -0.00253(8) 0.00077(8) -0.00552(8)
Mo03 0.01885(12) 0.02048(12) 0.01367(11) 0.00199(9) -0.00202(9) -0.01017(9)
Mo04 0.01815(12) 0.02051(12) 0.01667(12) -0.00318(9) -0.00891(9) -0.00619(9)
Mo05 0.01731(12) 0.02284(12) 0.01158(11) -0.00353(9) -0.00071(9) -0.00763(9)
Mo06 0.01496(11) 0.01987(11) 0.01752(12) 0.00110(9) -0.00534(9) -0.00255(9)
O19 0.0131(9) 0.0133(9) 0.0205(10) -0.0032(7) -0.0028(8) -0.0025(7)
O11 0.0130(9) 0.0229(10) 0.0233(10) -0.0063(8) -0.0042(8) -0.0070(8)
O14 0.0193(10) 0.0227(10) 0.0136(9) -0.0036(8) -0.0030(8) -0.0064(8)
O18 0.0120(12) 0.0103(11) 0.0124(12) -0.0003(9) -0.0039(10) -0.0046(9)
O15 0.0195(10) 0.0163(9) 0.0254(11) -0.0070(8) -0.0057(8) -0.0081(8)
O4 0.0265(11) 0.0243(10) 0.0177(10) 0.0011(8) -0.0112(9) -0.0072(9)
O13 0.0224(10) 0.0193(10) 0.0159(10) 0.0021(8) -0.0073(8) -0.0032(8)
O1 0.0189(10) 0.0212(10) 0.0190(10) -0.0039(8) -0.0020(8) -0.0020(8)
O6 0.0222(10) 0.0202(10) 0.0200(10) -0.0019(8) -0.0051(8) -0.0087(8)
O3 0.0260(11) 0.0194(10) 0.0179(10) 0.0045(8) -0.0064(9) -0.0071(8)
O5 0.0128(12) 0.0142(12) 0.0109(12) -0.0009(9) -0.0021(10) -0.0036(10)
O16 0.0198(10) 0.0148(9) 0.0216(10) 0.0011(8) 0.0016(8) -0.0082(8)
O9 0.0234(11) 0.0251(10) 0.0124(9) -0.0005(8) 0.0009(8) -0.0109(9)
O7 0.0145(10) 0.0283(11) 0.0248(11) 0.0018(9) -0.0045(8) -0.0070(8)
N3 0.0134(10) 0.0126(10) 0.0107(10) 0.0004(8) -0.0031(8) -0.0028(8)
O17 0.0267(12) 0.0136(9) 0.0335(13) 0.0028(9) 0.0009(10) -0.0050(8)
O20 0.0168(10) 0.0253(11) 0.0255(11) -0.0076(9) 0.0024(8) -0.0091(8)
O8 0.0322(12) 0.0327(12) 0.0175(10) -0.0066(9) -0.0019(9) -0.0141(10)
O10 0.0313(12) 0.0286(11) 0.0248(11) 0.0030(9) -0.0022(10) -0.0178(10)
N2 0.0112(10) 0.0137(10) 0.0101(10) 0.0006(8) -0.0028(8) -0.0027(8)
N1 0.0147(11) 0.0140(10) 0.0119(11) 0.0027(8) 0.0016(9) 0.0023(8)
O2 0.0218(11) 0.0321(12) 0.0315(13) 0.0014(10) -0.0111(10) -0.0020(9)
O12 0.0259(12) 0.0374(13) 0.0255(12) -0.0073(10) -0.0137(10) -0.0077(10)
O21 0.0312(13) 0.0321(13) 0.0504(16) 0.0000(11) -0.0219(12) -0.0112(10)
N4 0.0190(12) 0.0256(12) 0.0129(11) -0.0065(9) -0.0043(9) -0.0027(10)
N5 0.0407(17) 0.0252(13) 0.0242(14) 0.0030(11) -0.0178(13) -0.0083(12)
C12 0.0125(12) 0.0123(11) 0.0133(12) 0.0005(9) -0.0038(10) -0.0033(9)
C11 0.0113(12) 0.0183(12) 0.0100(12) 0.0009(9) -0.0038(9) -0.0034(10)
C7 0.0137(12) 0.0129(11) 0.0134(12) 0.0026(9) -0.0057(10) -0.0055(9)
C15 0.0114(11) 0.0129(11) 0.0127(12) -0.0009(9) -0.0030(9) -0.0040(9)
C4 0.0119(11) 0.0143(11) 0.0087(11) 0.0019(9) -0.0001(9) -0.0038(9)
C6 0.0119(12) 0.0212(13) 0.0140(12) 0.0032(10) -0.0028(10) -0.0054(10)
C14 0.0157(13) 0.0129(11) 0.0147(12) -0.0009(9) -0.0029(10) -0.0022(10)
C8 0.0125(12) 0.0157(12) 0.0100(11) 0.0024(9) -0.0042(9) -0.0039(9)
C13 0.0160(13) 0.0124(11) 0.0148(12) -0.0002(9) -0.0039(10) -0.0027(10)
C16 0.0106(11) 0.0177(12) 0.0099(11) -0.0005(9) -0.0030(9) -0.0038(9)
C17 0.0128(12) 0.0156(12) 0.0106(12) 0.0004(9) -0.0055(10) 0.0007(9)
C5 0.0136(12) 0.0157(12) 0.0139(12) 0.0028(9) -0.0025(10) -0.0066(10)
C2 0.0261(15) 0.0128(12) 0.0139(13) -0.0019(10) -0.0004(11) -0.0049(11)
C3 0.0215(14) 0.0173(12) 0.0132(12) -0.0001(10) -0.0052(11) -0.0074(11)
C10 0.0172(13) 0.0213(13) 0.0096(12) 0.0021(10) -0.0039(10) -0.0022(10)
C9 0.0173(13) 0.0195(13) 0.0112(12) 0.0031(10) -0.0058(10) -0.0015(10)
C18 0.0169(13) 0.0241(14) 0.0148(13) -0.0021(10) -0.0050(11) -0.0066(11)
N6 0.043(2) 0.0281(16) 0.064(2) -0.0128(16) 0.0129(17) -0.0157(14)
C21 0.0194(14) 0.0247(14) 0.0156(13) -0.0014(11) -0.0037(11) -0.0085(11)
C20 0.0245(15) 0.0242(14) 0.0179(14) -0.0037(11) -0.0083(12) -0.0080(12)
C19 0.0158(13) 0.0307(15) 0.0158(13) -0.0040(11) -0.0034(11) -0.0065(11)
C01I 0.0291(17) 0.0266(16) 0.041(2) -0.0015(14) -0.0205(15) -0.0034(13)
C1 0.0238(15) 0.0205(14) 0.0232(15) 0.0079(12) -0.0035(12) 0.0031(12)
O22 0.059(2) 0.057(2) 0.172(5) -0.060(3) -0.045(3) 0.0019(18)
C01L 0.073(3) 0.048(2) 0.051(3) 0.027(2) -0.045(2) -0.037(2)
C22 0.041(2) 0.056(2) 0.0250(18) -0.0214(17) 0.0035(16) -0.0173(19)
C01N 0.056(3) 0.0298(19) 0.033(2) 0.0066(16) 0.0093(19) 0.0068(18)
C01O 0.114(5) 0.041(2) 0.036(2) 0.0027(19) -0.026(3) 0.000(3)
C01Q 0.235(9) 0.036(3) 0.044(3) 0.006(2) -0.065(4) -0.034(4)

loop_
_atom_type_symbol
_atom_type_description
_atom_type_scat_dispersion_real
_atom_type_scat_dispersion_imag
_atom_type_scat_source
C C 0.0033 0.0016 'International Tables Vol C Tables 4.2.6.8 and 6.1.1.4'
H H 0.0000 0.0000 'International Tables Vol C Tables 4.2.6.8 and 6.1.1.4'
Mo Mo -1.6832 0.6857 'International Tables Vol C Tables 4.2.6.8 and 6.1.1.4'
N N 0.0061 0.0033 'International Tables Vol C Tables 4.2.6.8 and 6.1.1.4'
O O 0.0106 0.0060 'International Tables Vol C Tables 4.2.6.8 and 6.1.1.4'

loop_
_geom_angle_atom_site_label_1
_geom_angle_atom_site_label_2
_geom_angle_atom_site_label_3
_geom_angle
_geom_angle_site_symmetry_1
_geom_angle_site_symmetry_3
_geom_angle_publ_flag
O19 Mo01 O18 75.77(5) . . ?
O15 Mo01 O19 85.55(9) . . ?
O15 Mo01 O18 77.63(6) . . ?
O15 Mo01 O13 152.63(8) . 2_776 ?
O13 Mo01 O19 82.39(8) 2_776 . ?
O13 Mo01 O18 75.63(6) 2_776 . ?
O16 Mo01 O19 153.67(8) . . ?
O16 Mo01 O18 78.12(6) . . ?
O16 Mo01 O15 92.19(9) . . ?
O16 Mo01 O13 87.96(9) . 2_776 ?
O17 Mo01 O19 101.47(9) . . ?
O17 Mo01 O18 176.82(8) . . ?
O17 Mo01 O15 103.86(11) . . ?
O17 Mo01 O13 102.57(11) . 2_776 ?
O17 Mo01 O16 104.53(10) . . ?
O19 Mo02 O11 88.86(9) . 2_776 ?
O19 Mo02 O14 90.29(9) . . ?
O19 Mo02 O18 77.79(6) . . ?
O19 Mo02 O16 152.82(8) . 2_776 ?
O11 Mo02 O18 76.04(6) 2_776 . ?
O11 Mo02 O16 83.37(9) 2_776 2_776 ?
O14 Mo02 O11 152.14(8) . 2_776 ?
O14 Mo02 O18 76.57(6) . . ?
O14 Mo02 O16 84.78(9) . 2_776 ?
O16 Mo02 O18 75.07(6) 2_776 . ?
O20 Mo02 O19 103.73(10) . . ?
O20 Mo02 O11 104.18(10) . 2_776 ?
O20 Mo02 O14 103.07(10) . . ?
O20 Mo02 O18 178.45(8) . . ?
O20 Mo02 O16 103.42(9) . 2_776 ?
O6 Mo03 O3 82.97(9) 2_667 . ?
O6 Mo03 O5 76.31(6) 2_667 . ?
O3 Mo03 O5 75.31(6) . . ?
O9 Mo03 O6 152.31(9) . 2_667 ?
O9 Mo03 O3 83.94(9) . . ?
O9 Mo03 O5 76.80(6) . . ?
O7 Mo03 O6 89.62(9) . 2_667 ?
O7 Mo03 O3 153.62(9) . . ?
O7 Mo03 O5 78.34(7) . . ?
O7 Mo03 O9 91.38(10) . . ?
O10 Mo03 O6 102.65(10) . 2_667 ?
O10 Mo03 O3 101.97(10) . . ?
O10 Mo03 O5 177.15(8) . . ?
O10 Mo03 O9 103.89(10) . . ?
O10 Mo03 O7 104.36(11) . . ?
O11 Mo04 O14 153.83(8) . . ?
O11 Mo04 O18 77.74(6) . . ?
O11 Mo04 O15 87.13(9) . . ?
O14 Mo04 O18 76.27(6) . . ?
O15 Mo04 O14 83.93(9) . . ?
O15 Mo04 O18 76.53(6) . . ?
O13 Mo04 O11 89.65(9) . . ?
O13 Mo04 O14 87.62(9) . . ?
O13 Mo04 O18 77.29(6) . . ?
O13 Mo04 O15 153.71(9) . . ?
O12 Mo04 O11 105.41(10) . . ?
O12 Mo04 O14 100.54(10) . . ?
O12 Mo04 O18 176.76(8) . . ?
O12 Mo04 O15 102.74(10) . . ?
O12 Mo04 O13 103.27(10) . . ?
O4 Mo05 O1 153.37(9) . 2_667 ?
O4 Mo05 O6 89.76(9) . . ?
O4 Mo05 O5 77.93(6) . . ?
O4 Mo05 O9 88.88(9) . . ?
O1 Mo05 O5 75.46(6) 2_667 . ?
O6 Mo05 O1 85.26(9) . 2_667 ?
O6 Mo05 O5 77.04(6) . . ?
O6 Mo05 O9 153.04(9) . . ?
O9 Mo05 O1 83.99(9) . 2_667 ?
O9 Mo05 O5 76.34(6) . . ?
O8 Mo05 O4 104.96(11) . . ?
O8 Mo05 O1 101.64(10) . 2_667 ?
O8 Mo05 O6 103.46(10) . . ?
O8 Mo05 O5 177.04(9) . . ?
O8 Mo05 O9 102.91(10) . . ?
O4 Mo06 O5 75.48(6) . . ?
O4 Mo06 O7 80.78(9) . 2_667 ?
O1 Mo06 O4 151.82(9) . . ?
O1 Mo06 O5 77.27(6) . . ?
O1 Mo06 O7 85.49(9) . 2_667 ?
O3 Mo06 O4 88.21(9) . . ?
O3 Mo06 O1 93.26(9) . . ?
O3 Mo06 O5 78.33(6) . . ?
O3 Mo06 O7 153.17(9) . 2_667 ?
O7 Mo06 O5 75.25(6) 2_667 . ?
O2 Mo06 O4 102.27(10) . . ?
O2 Mo06 O1 104.48(11) . . ?
O2 Mo06 O3 105.04(11) . . ?
O2 Mo06 O5 175.99(9) . . ?
O2 Mo06 O7 101.20(10) . 2_667 ?
Mo02 O19 Mo01 116.32(9) . . ?
Mo04 O11 Mo02 116.27(10) . 2_776 ?
Mo02 O14 Mo04 116.70(10) . . ?
Mo01 O18 Mo01 179.999(13) . 2_776 ?
Mo01 O18 Mo02 89.991(8) . . ?
Mo01 O18 Mo02 90.010(8) . 2_776 ?
Mo01 O18 Mo02 89.990(8) 2_776 2_776 ?
Mo01 O18 Mo02 90.009(8) 2_776 . ?
Mo02 O18 Mo02 180.0 . 2_776 ?
Mo04 O18 Mo01 89.744(9) . . ?
Mo04 O18 Mo01 90.256(9) . 2_776 ?
Mo04 O18 Mo01 89.744(9) 2_776 2_776 ?
Mo04 O18 Mo01 90.257(9) 2_776 . ?
Mo04 O18 Mo02 89.566(9) . 2_776 ?
Mo04 O18 Mo02 90.434(9) 2_776 2_776 ?
Mo04 O18 Mo02 90.434(9) . . ?
Mo04 O18 Mo02 89.566(9) 2_776 . ?
Mo04 O18 Mo04 179.999(13) . 2_776 ?
Mo01 O15 Mo04 115.70(9) . . ?
Mo05 O4 Mo06 116.32(10) . . ?
Mo04 O13 Mo01 116.76(10) . 2_776 ?
Mo06 O1 Mo05 116.91(10) . 2_667 ?
Mo05 O6 Mo03 116.03(10) . 2_667 ?
Mo06 O3 Mo03 116.42(10) . . ?
Mo03 O5 Mo03 180.0 2_667 . ?
Mo03 O5 Mo06 90.136(9) 2_667 . ?
Mo03 O5 Mo06 89.864(9) 2_667 2_667 ?
Mo03 O5 Mo06 90.137(9) . 2_667 ?
Mo03 O5 Mo06 89.864(9) . . ?
Mo05 O5 Mo03 89.916(9) 2_667 . ?
Mo05 O5 Mo03 90.084(9) . . ?
Mo05 O5 Mo03 90.083(9) 2_667 2_667 ?
Mo05 O5 Mo03 89.917(9) . 2_667 ?
Mo05 O5 Mo05 179.999(13) 2_667 . ?
Mo05 O5 Mo06 90.055(9) . . ?
Mo05 O5 Mo06 89.944(9) 2_667 . ?
Mo05 O5 Mo06 89.947(9) . 2_667 ?
Mo05 O5 Mo06 90.054(9) 2_667 2_667 ?
Mo06 O5 Mo06 180.0 . 2_667 ?
Mo01 O16 Mo02 116.78(10) . 2_776 ?
Mo03 O9 Mo05 116.74(10) . . ?
Mo03 O7 Mo06 116.07(10) . 2_667 ?
C12 N3 H3 126.3 . . ?
C12 N3 C15 107.4(2) . . ?
C15 N3 H3 126.3 . . ?
C11 N2 C8 108.0(2) . . ?
C6 N1 C1 119.4(3) . . ?
C2 N1 C6 121.0(2) . . ?
C2 N1 C1 119.6(3) . . ?
C20 N4 C19 121.2(2) . . ?
C20 N4 C22 119.6(3) . . ?
C19 N4 C22 119.2(3) . . ?
C01I N5 C01L 121.1(3) . . ?
C01I N5 C01N 121.4(3) . . ?
C01N N5 C01L 117.5(3) . . ?
N3 C12 C7 125.1(2) . . ?
N3 C12 C13 109.4(2) . . ?
C7 C12 C13 125.6(2) . . ?
N2 C11 C16 126.3(2) . 2_676 ?
N2 C11 C10 108.5(2) . . ?
C16 C11 C10 125.2(2) 2_676 . ?
C12 C7 C4 119.1(2) . . ?
C12 C7 C8 125.1(2) . . ?
C8 C7 C4 115.8(2) . . ?
N3 C15 C14 109.3(2) . . ?
N3 C15 C16 126.0(2) . . ?
C16 C15 C14 124.5(2) . . ?
C5 C4 C7 120.1(2) . . ?
C5 C4 C3 117.4(2) . . ?
C3 C4 C7 122.5(2) . . ?
N1 C6 H6 119.8 . . ?
N1 C6 C5 120.3(3) . . ?
C5 C6 H6 119.8 . . ?
C15 C14 H14 126.5 . . ?
C13 C14 C15 107.0(2) . . ?
C13 C14 H14 126.5 . . ?
N2 C8 C7 125.8(2) . . ?
N2 C8 C9 108.8(2) . . ?
C7 C8 C9 125.5(2) . . ?
C12 C13 H13 126.6 . . ?
C14 C13 C12 106.8(2) . . ?
C14 C13 H13 126.6 . . ?
C11 C16 C15 126.8(2) 2_676 . ?
C11 C16 C17 116.3(2) 2_676 . ?
C15 C16 C17 116.8(2) . . ?
C18 C17 C16 121.0(2) . . ?
C21 C17 C16 120.7(2) . . ?
C21 C17 C18 118.2(3) . . ?
C4 C5 H5 119.8 . . ?
C6 C5 C4 120.4(3) . . ?
C6 C5 H5 119.8 . . ?
N1 C2 H2 119.7 . . ?
N1 C2 C3 120.7(3) . . ?
C3 C2 H2 119.7 . . ?
C4 C3 H3A 120.0 . . ?
C2 C3 C4 120.1(3) . . ?
C2 C3 H3A 120.0 . . ?
C11 C10 H10 126.2 . . ?
C9 C10 C11 107.6(2) . . ?
C9 C10 H10 126.2 . . ?
C8 C9 H9 126.4 . . ?
C10 C9 C8 107.1(2) . . ?
C10 C9 H9 126.4 . . ?
C17 C18 H18 120.0 . . ?
C19 C18 C17 119.9(3) . . ?
C19 C18 H18 120.0 . . ?
C01O N6 C01Q 115.6(5) . . ?
C01S N6 C01O 132.4(6) . . ?
C01S N6 C01Q 111.7(5) . . ?
C17 C21 H21 120.2 . . ?
C20 C21 C17 119.6(3) . . ?
C20 C21 H21 120.2 . . ?
N4 C20 C21 120.6(3) . . ?
N4 C20 H20 119.7 . . ?
C21 C20 H20 119.7 . . ?
N4 C19 C18 120.4(3) . . ?
N4 C19 H19 119.8 . . ?
C18 C19 H19 119.8 . . ?
O21 C01I N5 126.3(3) . . ?
O21 C01I H01I 116.8 . . ?
N5 C01I H01I 116.8 . . ?
N1 C1 H1A 109.5 . . ?
N1 C1 H1B 109.5 . . ?
N1 C1 H1C 109.5 . . ?
H1A C1 H1B 109.5 . . ?
H1A C1 H1C 109.5 . . ?
H1B C1 H1C 109.5 . . ?
N5 C01L H01A 109.5 . . ?
N5 C01L H01B 109.5 . . ?
N5 C01L H01C 109.5 . . ?
H01A C01L H01B 109.5 . . ?
H01A C01L H01C 109.5 . . ?
H01B C01L H01C 109.5 . . ?
N4 C22 H22A 109.5 . . ?
N4 C22 H22B 109.5 . . ?
N4 C22 H22C 109.5 . . ?
H22A C22 H22B 109.5 . . ?
H22A C22 H22C 109.5 . . ?
H22B C22 H22C 109.5 . . ?
N5 C01N H01D 109.5 . . ?
N5 C01N H01E 109.5 . . ?
N5 C01N H01F 109.5 . . ?
H01D C01N H01E 109.5 . . ?
H01D C01N H01F 109.5 . . ?
H01E C01N H01F 109.5 . . ?
N6 C01O H01G 109.5 . . ?
N6 C01O H01H 109.5 . . ?
N6 C01O H01J 109.5 . . ?
H01G C01O H01H 109.5 . . ?
H01G C01O H01J 109.5 . . ?
H01H C01O H01J 109.5 . . ?
N6 C01Q H01K 109.5 . . ?
N6 C01Q H01L 109.5 . . ?
N6 C01Q H01M 109.5 . . ?
H01K C01Q H01L 109.5 . . ?
H01K C01Q H01M 109.5 . . ?
H01L C01Q H01M 109.5 . . ?
N6 C01S H01S 116.6 . . ?
O22 C01S N6 126.8(7) . . ?
O22 C01S H01S 116.6 . . ?

loop_
_geom_bond_atom_site_label_1
_geom_bond_atom_site_label_2
_geom_bond_distance
_geom_bond_site_symmetry_2
_geom_bond_publ_flag
Mo01 O19 2.001(2) . ?
Mo01 O18 2.3137(2) . ?
Mo01 O15 1.887(2) . ?
Mo01 O13 1.959(2) 2_776 ?
Mo01 O16 1.858(2) . ?
Mo01 O17 1.686(2) . ?
Mo02 O19 1.8654(19) . ?
Mo02 O11 1.949(2) 2_776 ?
Mo02 O14 1.905(2) . ?
Mo02 O18 2.3329(2) . ?
Mo02 O16 1.9991(19) 2_776 ?
Mo02 O20 1.680(2) . ?
Mo03 O6 1.943(2) 2_667 ?
Mo03 O3 2.011(2) . ?
Mo03 O5 2.3215(2) . ?
Mo03 O9 1.906(2) . ?
Mo03 O7 1.853(2) . ?
Mo03 O10 1.688(2) . ?
Mo04 O11 1.897(2) . ?
Mo04 O14 1.961(2) . ?
Mo04 O18 2.3031(2) . ?
Mo04 O15 1.960(2) . ?
Mo04 O13 1.883(2) . ?
Mo04 O12 1.681(2) . ?
Mo05 O4 1.869(2) . ?
Mo05 O1 1.978(2) 2_667 ?
Mo05 O6 1.917(2) . ?
Mo05 O5 2.3114(2) . ?
Mo05 O9 1.944(2) . ?
Mo05 O8 1.681(2) . ?
Mo06 O4 1.988(2) . ?
Mo06 O1 1.864(2) . ?
Mo06 O3 1.846(2) . ?
Mo06 O5 2.3219(2) . ?
Mo06 O7 2.020(2) 2_667 ?
Mo06 O2 1.685(2) . ?
O11 Mo02 1.949(2) 2_776 ?
O18 Mo01 2.3137(2) 2_776 ?
O18 Mo02 2.3329(2) 2_776 ?
O18 Mo04 2.3031(2) 2_776 ?
O13 Mo01 1.959(2) 2_776 ?
O1 Mo05 1.978(2) 2_667 ?
O6 Mo03 1.943(2) 2_667 ?
O5 Mo03 2.3215(2) 2_667 ?
O5 Mo05 2.3114(2) 2_667 ?
O5 Mo06 2.3219(2) 2_667 ?
O16 Mo02 1.9992(19) 2_776 ?
O7 Mo06 2.020(2) 2_667 ?
N3 H3 0.8600 . ?
N3 C12 1.364(3) . ?
N3 C15 1.364(3) . ?
N2 C11 1.364(3) . ?
N2 C8 1.370(3) . ?
N1 C6 1.347(4) . ?
N1 C2 1.338(4) . ?
N1 C1 1.480(3) . ?
O21 C01I 1.234(4) . ?
N4 C20 1.338(4) . ?
N4 C19 1.345(4) . ?
N4 C22 1.478(4) . ?
N5 C01I 1.318(4) . ?
N5 C01L 1.455(5) . ?
N5 C01N 1.441(5) . ?
C12 C7 1.401(4) . ?
C12 C13 1.448(4) . ?
C11 C16 1.393(4) 2_676 ?
C11 C10 1.445(4) . ?
C7 C4 1.490(3) . ?
C7 C8 1.404(4) . ?
C15 C14 1.447(3) . ?
C15 C16 1.405(3) . ?
C4 C5 1.394(4) . ?
C4 C3 1.398(4) . ?
C6 H6 0.9300 . ?
C6 C5 1.371(4) . ?
C14 H14 0.9300 . ?
C14 C13 1.355(4) . ?
C8 C9 1.443(4) . ?
C13 H13 0.9300 . ?
C16 C11 1.393(4) 2_676 ?
C16 C17 1.490(4) . ?
C17 C18 1.394(4) . ?
C17 C21 1.392(4) . ?
C5 H5 0.9300 . ?
C2 H2 0.9300 . ?
C2 C3 1.375(4) . ?
C3 H3A 0.9300 . ?
C10 H10 0.9300 . ?
C10 C9 1.349(4) . ?
C9 H9 0.9300 . ?
C18 H18 0.9300 . ?
C18 C19 1.370(4) . ?
N6 C01O 1.410(6) . ?
N6 C01Q 1.440(8) . ?
N6 C01S 1.324(8) . ?
C21 H21 0.9300 . ?
C21 C20 1.376(4) . ?
C20 H20 0.9300 . ?
C19 H19 0.9300 . ?
C01I H01I 0.9300 . ?
C1 H1A 0.9600 . ?
C1 H1B 0.9600 . ?
C1 H1C 0.9600 . ?
O22 C01S 1.187(8) . ?
C01L H01A 0.9600 . ?
C01L H01B 0.9600 . ?
C01L H01C 0.9600 . ?
C22 H22A 0.9600 . ?
C22 H22B 0.9600 . ?
C22 H22C 0.9600 . ?
C01N H01D 0.9600 . ?
C01N H01E 0.9600 . ?
C01N H01F 0.9600 . ?
C01O H01G 0.9600 . ?
C01O H01H 0.9600 . ?
C01O H01J 0.9600 . ?
C01Q H01K 0.9600 . ?
C01Q H01L 0.9600 . ?
C01Q H01M 0.9600 . ?
C01S H01S 0.9300 . ?

loop_
_geom_torsion_atom_site_label_1
_geom_torsion_atom_site_label_2
_geom_torsion_atom_site_label_3
_geom_torsion_atom_site_label_4
_geom_torsion
_geom_torsion_site_symmetry_1
_geom_torsion_site_symmetry_2
_geom_torsion_site_symmetry_3
_geom_torsion_site_symmetry_4
_geom_torsion_publ_flag
O19 Mo01 O15 Mo04 -81.92(11) . . . . ?
O19 Mo01 O16 Mo02 9.0(3) . . . 2_776 ?
O11 Mo02 O19 Mo01 79.11(11) 2_776 . . . ?
O11 Mo04 O13 Mo01 79.75(12) . . . 2_776 ?
O14 Mo02 O19 Mo01 -73.04(11) . . . . ?
O14 Mo04 O11 Mo02 12.4(3) . . . 2_776 ?
O14 Mo04 O13 Mo01 -74.22(12) . . . 2_776 ?
O18 Mo01 O15 Mo04 -5.53(8) . . . . ?
O18 Mo01 O16 Mo02 1.48(9) . . . 2_776 ?
O18 Mo02 O19 Mo01 3.15(8) . . . . ?
O18 Mo04 O11 Mo02 5.54(9) . . . 2_776 ?
O18 Mo04 O13 Mo01 2.24(9) . . . 2_776 ?
O15 Mo01 O16 Mo02 -75.40(12) . . . 2_776 ?
O15 Mo04 O11 Mo02 82.37(11) . . . 2_776 ?
O15 Mo04 O13 Mo01 -3.1(3) . . . 2_776 ?
O4 Mo06 O1 Mo05 20.7(3) . . . 2_667 ?
O4 Mo06 O3 Mo03 -77.96(12) . . . . ?
O13 Mo01 O15 Mo04 -18.0(3) 2_776 . . . ?
O13 Mo01 O16 Mo02 77.22(12) 2_776 . . 2_776 ?
O13 Mo04 O11 Mo02 -71.52(12) . . . 2_776 ?
O1 Mo05 O4 Mo06 2.0(3) 2_667 . . . ?
O1 Mo06 O3 Mo03 73.87(12) . . . . ?
O6 Mo03 O7 Mo06 80.03(12) 2_667 . . 2_667 ?
O6 Mo05 O4 Mo06 80.87(12) . . . . ?
O3 Mo03 O7 Mo06 6.8(3) . . . 2_667 ?
O3 Mo06 O1 Mo05 -71.61(12) . . . 2_667 ?
O5 Mo03 O7 Mo06 3.93(9) . . . 2_667 ?
O5 Mo05 O4 Mo06 4.08(9) . . . . ?
O5 Mo06 O1 Mo05 5.65(9) . . . 2_667 ?
O5 Mo06 O3 Mo03 -2.42(9) . . . . ?
O16 Mo01 O15 Mo04 71.80(11) . . . . ?
O16 Mo02 O19 Mo01 6.1(3) 2_776 . . . ?
O9 Mo03 O7 Mo06 -72.29(12) . . . 2_667 ?
O9 Mo05 O4 Mo06 -72.20(12) . . . . ?
O7 Mo06 O1 Mo05 81.52(12) 2_667 . . 2_667 ?
O7 Mo06 O3 Mo03 -12.6(3) 2_667 . . . ?
N3 C12 C7 C4 -178.6(2) . . . . ?
N3 C12 C7 C8 0.8(4) . . . . ?
N3 C12 C13 C14 -1.2(3) . . . . ?
N3 C15 C14 C13 -2.0(3) . . . . ?
N3 C15 C16 C11 0.5(4) . . . 2_676 ?
N3 C15 C16 C17 177.4(2) . . . . ?
O17 Mo01 O15 Mo04 177.35(11) . . . . ?
O17 Mo01 O16 Mo02 179.68(12) . . . 2_776 ?
O20 Mo02 O19 Mo01 -176.57(11) . . . . ?
O8 Mo05 O4 Mo06 -175.26(12) . . . . ?
O10 Mo03 O7 Mo06 -177.01(12) . . . 2_667 ?
N2 C11 C10 C9 0.9(3) . . . . ?
N2 C8 C9 C10 -1.6(3) . . . . ?
N1 C6 C5 C4 -0.1(4) . . . . ?
N1 C2 C3 C4 -0.8(4) . . . . ?
O2 Mo06 O1 Mo05 -178.06(12) . . . 2_667 ?
O2 Mo06 O3 Mo03 179.81(12) . . . . ?
O12 Mo04 O11 Mo02 -175.20(12) . . . 2_776 ?
O12 Mo04 O13 Mo01 -174.49(12) . . . 2_776 ?
C12 N3 C15 C14 1.3(3) . . . . ?
C12 N3 C15 C16 -173.7(3) . . . . ?
C12 C7 C4 C5 124.3(3) . . . . ?
C12 C7 C4 C3 -57.2(4) . . . . ?
C12 C7 C8 N2 -6.3(4) . . . . ?
C12 C7 C8 C9 172.1(3) . . . . ?
C11 N2 C8 C7 -179.2(3) . . . . ?
C11 N2 C8 C9 2.1(3) . . . . ?
C11 C16 C17 C18 72.4(3) 2_676 . . . ?
C11 C16 C17 C21 -108.4(3) 2_676 . . . ?
C11 C10 C9 C8 0.4(3) . . . . ?
C7 C12 C13 C14 178.8(3) . . . . ?
C7 C4 C5 C6 177.6(2) . . . . ?
C7 C4 C3 C2 -177.1(3) . . . . ?
C7 C8 C9 C10 179.8(3) . . . . ?
C15 N3 C12 C7 179.9(2) . . . . ?
C15 N3 C12 C13 -0.1(3) . . . . ?
C15 C14 C13 C12 1.9(3) . . . . ?
C15 C16 C17 C18 -104.8(3) . . . . ?
C15 C16 C17 C21 74.4(3) . . . . ?
C4 C7 C8 N2 173.1(2) . . . . ?
C4 C7 C8 C9 -8.5(4) . . . . ?
C6 N1 C2 C3 -0.4(4) . . . . ?
C14 C15 C16 C11 -173.7(3) . . . 2_676 ?
C14 C15 C16 C17 3.2(4) . . . . ?
C8 N2 C11 C16 175.9(3) . . . 2_676 ?
C8 N2 C11 C10 -1.9(3) . . . . ?
C8 C7 C4 C5 -55.1(3) . . . . ?
C8 C7 C4 C3 123.4(3) . . . . ?
C13 C12 C7 C4 1.4(4) . . . . ?
C13 C12 C7 C8 -179.2(3) . . . . ?
C16 C11 C10 C9 -176.9(3) 2_676 . . . ?
C16 C15 C14 C13 173.0(3) . . . . ?
C16 C17 C18 C19 177.9(3) . . . . ?
C16 C17 C21 C20 -177.7(3) . . . . ?
C17 C18 C19 N4 0.2(4) . . . . ?
C17 C21 C20 N4 -0.5(4) . . . . ?
C5 C4 C3 C2 1.5(4) . . . . ?
C2 N1 C6 C5 0.9(4) . . . . ?
C3 C4 C5 C6 -1.0(4) . . . . ?
C18 C17 C21 C20 1.5(4) . . . . ?
C21 C17 C18 C19 -1.4(4) . . . . ?
C20 N4 C19 C18 0.9(4) . . . . ?
C19 N4 C20 C21 -0.7(4) . . . . ?
C1 N1 C6 C5 -177.4(3) . . . . ?
C1 N1 C2 C3 177.8(3) . . . . ?
C01L N5 C01I O21 -178.6(4) . . . . ?
C22 N4 C20 C21 178.7(3) . . . . ?
C22 N4 C19 C18 -178.6(3) . . . . ?
C01N N5 C01I O21 -0.2(6) . . . . ?
C01O N6 C01S O22 -7.9(11) . . . . ?
C01Q N6 C01S O22 178.2(6) . . . . ?

loop_
_smtbx_masks_void_nr
_smtbx_masks_void_average_x
_smtbx_masks_void_average_y
_smtbx_masks_void_average_z
_smtbx_masks_void_volume
_smtbx_masks_void_count_electrons
_smtbx_masks_void_content
1 0.500 0.500 0.500 154.6 38.7 ?
